data_1561153
loop_
_publ_author_name
'Abeysinghe, Dileka'
'Smith, Mark D.'
'Morrison, Gregory'
'Yeon, Jeongho'
'zur Loye, Hans-Conrad'

_publ_section_title
;
 Facile in-situ reduction: Crystal growth and magnetic studies of reduced
 vanadium (III/IV) silicates CaxLn1&#x2212;xVSiO5 (Ln = Ce--Nd, Sm--Lu, Y)
;
_journal_name_full 'Journal of Solid State Chemistry'
_journal_page_first 80
_journal_page_last 86
_journal_paper_doi 10.1016/j.jssc.2018.01.004
_journal_volume 260
_journal_year 2018
_chemical_formula_sum 'Ca0.8 Ce0.2 O5 Si V'
_chemical_formula_weight 219.12
_space_group_IT_number 15
_space_group_name_Hall '-C 2yc'
_space_group_name_H-M_alt 'C 1 2/c 1'
_symmetry_cell_setting monoclinic
_atom_sites_solution_primary direct
_atom_sites_solution_secondary difmap
_cell_angle_alpha 90.00
_cell_angle_beta 113.0210(10)
_cell_angle_gamma 90.00
_cell_formula_units_Z 4
_cell_length_a 6.5676(3)
_cell_length_b 8.7871(4)
_cell_length_c 6.9504(3)
_cell_measurement_reflns_used 1792
_cell_measurement_temperature 294(2)
_cell_measurement_theta_max 28.2256
_cell_measurement_theta_min 4.0919
_cell_volume 369.17(3)
_computing_cell_refinement 'SAINT-Plus Version 6.45 (Bruker, 2001)'
_computing_data_collection 'SMART Version 5.631 (Bruker, 2001)'
_computing_data_reduction 'SAINT-Plus Version 6.45 (Bruker, 2001)'
_computing_molecular_graphics various
_computing_publication_material various
_computing_structure_refinement 'SHELXL-2014/6 (Sheldrick, 2014)'
_computing_structure_solution 'SHELXS97 (Sheldrick, 2008)'
_diffrn_ambient_temperature 294(2)
_diffrn_measured_fraction_theta_full 0.996
_diffrn_measured_fraction_theta_max 0.996
_diffrn_measurement_device_type 'Bruker SMART APEX CCD diffractometer'
_diffrn_measurement_method 'omega and phi scans'
_diffrn_radiation_type MoK\a
_diffrn_radiation_wavelength 0.71073
_diffrn_reflns_av_R_equivalents 0.0126
_diffrn_reflns_av_sigmaI/netI 0.0083
_diffrn_reflns_limit_h_max 8
_diffrn_reflns_limit_h_min -8
_diffrn_reflns_limit_k_max 11
_diffrn_reflns_limit_k_min -11
_diffrn_reflns_limit_l_max 9
_diffrn_reflns_limit_l_min -9
_diffrn_reflns_number 2411
_diffrn_reflns_theta_full 28.23
_diffrn_reflns_theta_max 28.23
_diffrn_reflns_theta_min 4.09
_diffrn_source 'sealed tube'
_exptl_absorpt_coefficient_mu 6.419
_exptl_absorpt_correction_T_max 0.5130
_exptl_absorpt_correction_T_min 0.3600
_exptl_absorpt_correction_type multi-scan
_exptl_absorpt_process_details 'SADABS Version 2014/4 (Bruker, 2014)'
_exptl_crystal_colour black
_exptl_crystal_density_diffrn 3.942
_exptl_crystal_density_method 'not measured'
_exptl_crystal_description rod
_exptl_crystal_F_000 418
_exptl_crystal_size_max 0.20
_exptl_crystal_size_mid 0.16
_exptl_crystal_size_min 0.12
_refine_diff_density_max 0.855
_refine_diff_density_min -0.452
_refine_diff_density_rms 0.138
_refine_ls_extinction_method none
_refine_ls_goodness_of_fit_ref 1.227
_refine_ls_matrix_type full
_refine_ls_number_parameters 40
_refine_ls_number_reflns 454
_refine_ls_number_restraints 0
_refine_ls_restrained_S_all 1.227
_refine_ls_R_factor_all 0.0248
_refine_ls_R_factor_gt 0.0247
_refine_ls_shift/su_max 0.000
_refine_ls_shift/su_mean 0.000
_refine_ls_structure_factor_coef Fsqd
_refine_ls_weighting_details 'calc w=1/[\s^2^(Fo^2^)+(0.0417P)^2^+1.5053P] where P=(Fo^2^+2Fc^2^)/3'
_refine_ls_weighting_scheme calc
_refine_ls_wR_factor_gt 0.0820
_refine_ls_wR_factor_ref 0.0821
_reflns_number_gt 451
_reflns_number_total 454
_reflns_threshold_expression >2sigma(I)
_cod_data_source_file 1.cif
_cod_data_source_block (Ca0.8Ce0.2)VSiO5
_cod_depositor_comments
;
The following automatic conversions were performed:

data item '_symmetry_cell_setting' value 'Monoclinic' was changed to
'monoclinic' in accordance with the built-in table derived from the
CIF Core dictionary named 'cif_core.dic' version 2.4.5 last updated
on 2014-11-21.

Automatic conversion script
Id: cif_fix_values 8369 2020-08-20 11:38:08Z andrius 
;
_cod_original_cell_volume 369.16(3)
_cod_original_sg_symbol_Hall '-C 2yc '
_cod_original_sg_symbol_H-M 'C 2/c'
_cod_original_formula_sum 'Ca0.80 Ce0.20 O5 Si V'
_cod_database_code 1561153

loop_
_symmetry_equiv_pos_as_xyz
'x, y, z'
'-x, y, -z+1/2'
'x+1/2, y+1/2, z'
'-x+1/2, y+1/2, -z+1/2'
'-x, -y, -z'
'x, -y, z-1/2'
'-x+1/2, -y+1/2, -z'
'x+1/2, -y+1/2, z-1/2'

loop_
_atom_site_label
_atom_site_type_symbol
_atom_site_fract_x
_atom_site_fract_y
_atom_site_fract_z
_atom_site_U_iso_or_equiv
_atom_site_adp_type
_atom_site_occupancy
_atom_site_symmetry_multiplicity
_atom_site_calc_flag
_atom_site_refinement_flags
_atom_site_disorder_assembly
_atom_site_disorder_group
Ca1 Ca 0.0000 0.33223(6) 0.7500 0.0249(2) Uani 0.80 2 d SP . .
Ce1 Ce 0.0000 0.33223(6) 0.7500 0.0249(2) Uani 0.20 2 d SP . .
V1 V 0.5000 0.5000 0.0000 0.0187(2) Uani 1 2 d S . .
Si1 Si 0.5000 0.18247(12) 0.7500 0.0126(3) Uani 1 2 d S . .
O1 O 0.5000 0.5664(3) 0.7500 0.0223(6) Uani 1 2 d S . .
O2 O 0.3933(4) 0.2882(2) 0.8831(3) 0.0200(4) Uani 1 1 d . . .
O3 O 0.3177(4) 0.0675(2) 0.5861(3) 0.0218(5) Uani 1 1 d . . .

loop_
_atom_site_aniso_label
_atom_site_aniso_U_11
_atom_site_aniso_U_22
_atom_site_aniso_U_33
_atom_site_aniso_U_23
_atom_site_aniso_U_13
_atom_site_aniso_U_12
Ca1 0.0195(3) 0.0184(3) 0.0301(4) 0.000 0.0023(3) 0.000
Ce1 0.0195(3) 0.0184(3) 0.0301(4) 0.000 0.0023(3) 0.000
V1 0.0194(4) 0.0203(4) 0.0164(4) -0.0005(2) 0.0068(3) -0.0014(2)
Si1 0.0116(5) 0.0136(5) 0.0119(5) 0.000 0.0039(4) 0.000
O1 0.0252(15) 0.0178(14) 0.0216(14) 0.000 0.0069(12) 0.000
O2 0.0210(10) 0.0194(10) 0.0201(10) -0.0022(8) 0.0085(8) -0.0005(8)
O3 0.0189(10) 0.0213(11) 0.0223(10) -0.0020(8) 0.0050(8) -0.0004(7)

loop_
_atom_type_symbol
_atom_type_description
_atom_type_scat_dispersion_real
_atom_type_scat_dispersion_imag
_atom_type_scat_source
O O 0.0106 0.0060 'International Tables Vol C Tables 4.2.6.8 and 6.1.1.4'
Si Si 0.0817 0.0704 'International Tables Vol C Tables 4.2.6.8 and 6.1.1.4'
Ca Ca 0.2262 0.3064 'International Tables Vol C Tables 4.2.6.8 and 6.1.1.4'
V V 0.3005 0.5294 'International Tables Vol C Tables 4.2.6.8 and 6.1.1.4'
Ce Ce -0.2486 2.6331 'International Tables Vol C Tables 4.2.6.8 and 6.1.1.4'

loop_
_geom_angle_atom_site_label_1
_geom_angle_atom_site_label_2
_geom_angle_atom_site_label_3
_geom_angle
_geom_angle_site_symmetry_1
_geom_angle_site_symmetry_3
O1 Ca1 O2 80.76(5) 3_445 2_556
O1 Ca1 O2 80.76(5) 3_445 .
O2 Ca1 O2 161.51(11) 2_556 .
O1 Ca1 O3 148.04(5) 3_445 4_556
O2 Ca1 O3 124.92(7) 2_556 4_556
O2 Ca1 O3 72.55(7) . 4_556
O1 Ca1 O3 148.04(5) 3_445 3_455
O2 Ca1 O3 72.55(7) 2_556 3_455
O2 Ca1 O3 124.92(7) . 3_455
O3 Ca1 O3 63.92(10) 4_556 3_455
O1 Ca1 O2 65.91(5) 3_445 8_455
O2 Ca1 O2 73.74(8) 2_556 8_455
O2 Ca1 O2 98.56(7) . 8_455
O3 Ca1 O2 134.48(7) 4_556 8_455
O3 Ca1 O2 89.54(7) 3_455 8_455
O1 Ca1 O2 65.91(5) 3_445 7_557
O2 Ca1 O2 98.56(7) 2_556 7_557
O2 Ca1 O2 73.74(8) . 7_557
O3 Ca1 O2 89.54(7) 4_556 7_557
O3 Ca1 O2 134.48(7) 3_455 7_557
O2 Ca1 O2 131.82(9) 8_455 7_557
O1 Ca1 Si1 180.0 3_445 3_455
O2 Ca1 Si1 99.24(5) 2_556 3_455
O2 Ca1 Si1 99.24(5) . 3_455
O3 Ca1 Si1 31.96(5) 4_556 3_455
O3 Ca1 Si1 31.96(5) 3_455 3_455
O2 Ca1 Si1 114.09(5) 8_455 3_455
O2 Ca1 Si1 114.09(5) 7_557 3_455
O1 Ca1 V1 115.752(9) 3_445 1_556
O2 Ca1 V1 160.67(5) 2_556 1_556
O2 Ca1 V1 36.48(5) . 1_556
O3 Ca1 V1 36.09(5) 4_556 1_556
O3 Ca1 V1 94.06(5) 3_455 1_556
O2 Ca1 V1 121.09(5) 8_455 1_556
O2 Ca1 V1 80.70(5) 7_557 1_556
Si1 Ca1 V1 64.248(9) 3_455 1_556
O1 Ca1 V1 115.752(9) 3_445 2
O2 Ca1 V1 36.48(5) 2_556 2
O2 Ca1 V1 160.67(5) . 2
O3 Ca1 V1 94.06(5) 4_556 2
O3 Ca1 V1 36.09(5) 3_455 2
O2 Ca1 V1 80.70(5) 8_455 2
O2 Ca1 V1 121.09(5) 7_557 2
Si1 Ca1 V1 64.248(9) 3_455 2
V1 Ca1 V1 128.496(17) 1_556 2
O1 Ca1 V1 30.761(5) 3_445 4_545
O2 Ca1 V1 83.11(5) 2_556 4_545
O2 Ca1 V1 81.02(5) . 4_545
O3 Ca1 V1 150.45(5) 4_556 4_545
O3 Ca1 V1 126.03(5) 3_455 4_545
O2 Ca1 V1 36.87(5) 8_455 4_545
O2 Ca1 V1 95.65(5) 7_557 4_545
Si1 Ca1 V1 149.239(5) 3_455 4_545
V1 Ca1 V1 116.212(7) 1_556 4_545
V1 Ca1 V1 107.758(6) 2 4_545
O1 Ca1 V1 30.761(5) 3_445 3_446
O2 Ca1 V1 81.02(5) 2_556 3_446
O2 Ca1 V1 83.11(5) . 3_446
O3 Ca1 V1 126.03(5) 4_556 3_446
O3 Ca1 V1 150.45(5) 3_455 3_446
O2 Ca1 V1 95.65(5) 8_455 3_446
O2 Ca1 V1 36.87(5) 7_557 3_446
Si1 Ca1 V1 149.239(5) 3_455 3_446
V1 Ca1 V1 107.758(6) 1_556 3_446
V1 Ca1 V1 116.212(7) 2 3_446
V1 Ca1 V1 61.523(10) 4_545 3_446
O1 V1 O1 180.00(17) 5_666 1_554
O1 V1 O3 90.50(7) 5_666 8
O1 V1 O3 89.50(7) 1_554 8
O1 V1 O3 89.50(7) 5_666 4
O1 V1 O3 90.50(7) 1_554 4
O3 V1 O3 180.0 8 4
O1 V1 O2 92.30(10) 5_666 5_666
O1 V1 O2 87.70(10) 1_554 5_666
O3 V1 O2 89.78(9) 8 5_666
O3 V1 O2 90.22(9) 4 5_666
O1 V1 O2 87.70(10) 5_666 1_554
O1 V1 O2 92.30(10) 1_554 1_554
O3 V1 O2 90.22(9) 8 1_554
O3 V1 O2 89.78(9) 4 1_554
O2 V1 O2 180.0 5_666 1_554
O1 V1 Ce1 89.33(4) 5_666 1_554
O1 V1 Ce1 90.67(4) 1_554 1_554
O3 V1 Ce1 134.76(6) 8 1_554
O3 V1 Ce1 45.24(6) 4 1_554
O2 V1 Ce1 135.44(6) 5_666 1_554
O2 V1 Ce1 44.56(6) 1_554 1_554
O1 V1 Ca1 89.33(4) 5_666 1_554
O1 V1 Ca1 90.67(4) 1_554 1_554
O3 V1 Ca1 134.76(6) 8 1_554
O3 V1 Ca1 45.24(6) 4 1_554
O2 V1 Ca1 135.44(6) 5_666 1_554
O2 V1 Ca1 44.56(6) 1_554 1_554
Ce1 V1 Ca1 0.0 1_554 1_554
O1 V1 Ca1 90.67(4) 5_666 5_666
O1 V1 Ca1 89.33(4) 1_554 5_666
O3 V1 Ca1 45.24(6) 8 5_666
O3 V1 Ca1 134.76(6) 4 5_666
O2 V1 Ca1 44.56(6) 5_666 5_666
O2 V1 Ca1 135.44(6) 1_554 5_666
Ce1 V1 Ca1 180.0 1_554 5_666
Ca1 V1 Ca1 180.0 1_554 5_666
O1 V1 Ce1 90.67(4) 5_666 5_666
O1 V1 Ce1 89.33(4) 1_554 5_666
O3 V1 Ce1 45.24(6) 8 5_666
O3 V1 Ce1 134.76(6) 4 5_666
O2 V1 Ce1 44.56(6) 5_666 5_666
O2 V1 Ce1 135.44(6) 1_554 5_666
Ce1 V1 Ce1 180.0 1_554 5_666
Ca1 V1 Ce1 180.0 1_554 5_666
Ca1 V1 Ce1 0.000(17) 5_666 5_666
O1 V1 Ca1 139.32(9) 5_666 3_554
O1 V1 Ca1 40.68(9) 1_554 3_554
O3 V1 Ca1 101.37(6) 8 3_554
O3 V1 Ca1 78.63(6) 4 3_554
O2 V1 Ca1 49.58(6) 5_666 3_554
O2 V1 Ca1 130.42(6) 1_554 3_554
Ce1 V1 Ca1 107.758(6) 1_554 3_554
Ca1 V1 Ca1 107.758(6) 1_554 3_554
Ca1 V1 Ca1 72.242(6) 5_666 3_554
Ce1 V1 Ca1 72.242(6) 5_666 3_554
O1 V1 Ce1 139.32(9) 5_666 3_554
O1 V1 Ce1 40.68(9) 1_554 3_554
O3 V1 Ce1 101.37(6) 8 3_554
O3 V1 Ce1 78.63(6) 4 3_554
O2 V1 Ce1 49.58(6) 5_666 3_554
O2 V1 Ce1 130.42(6) 1_554 3_554
Ce1 V1 Ce1 107.758(6) 1_554 3_554
Ca1 V1 Ce1 107.758(6) 1_554 3_554
Ca1 V1 Ce1 72.242(6) 5_666 3_554
Ce1 V1 Ce1 72.242(6) 5_666 3_554
Ca1 V1 Ce1 0.000(10) 3_554 3_554
O3 Si1 O3 103.90(16) . 2_656
O3 Si1 O2 108.21(11) . 2_656
O3 Si1 O2 112.47(11) 2_656 2_656
O3 Si1 O2 112.47(11) . .
O3 Si1 O2 108.21(11) 2_656 .
O2 Si1 O2 111.40(16) 2_656 .
O3 Si1 Ce1 51.95(8) . 3_545
O3 Si1 Ce1 51.95(8) 2_656 3_545
O2 Si1 Ce1 124.30(8) 2_656 3_545
O2 Si1 Ce1 124.30(8) . 3_545
O3 Si1 Ca1 51.95(8) . 3_545
O3 Si1 Ca1 51.95(8) 2_656 3_545
O2 Si1 Ca1 124.30(8) 2_656 3_545
O2 Si1 Ca1 124.30(8) . 3_545
Ce1 Si1 Ca1 0.0 3_545 3_545
O3 Si1 Ce1 64.39(8) . 7_556
O3 Si1 Ce1 112.74(8) 2_656 7_556
O2 Si1 Ce1 45.08(8) 2_656 7_556
O2 Si1 Ce1 138.41(8) . 7_556
Ce1 Si1 Ce1 87.872(18) 3_545 7_556
Ca1 Si1 Ce1 87.872(18) 3_545 7_556
O3 Si1 Ca1 64.39(8) . 7_556
O3 Si1 Ca1 112.74(8) 2_656 7_556
O2 Si1 Ca1 45.08(8) 2_656 7_556
O2 Si1 Ca1 138.41(8) . 7_556
Ce1 Si1 Ca1 87.872(18) 3_545 7_556
Ca1 Si1 Ca1 87.872(18) 3_545 7_556
Ce1 Si1 Ca1 0.000(19) 7_556 7_556
O3 Si1 Ce1 112.74(8) . 7_557
O3 Si1 Ce1 64.39(8) 2_656 7_557
O2 Si1 Ce1 138.41(8) 2_656 7_557
O2 Si1 Ce1 45.08(8) . 7_557
Ce1 Si1 Ce1 87.872(18) 3_545 7_557
Ca1 Si1 Ce1 87.872(18) 3_545 7_557
Ce1 Si1 Ce1 175.74(4) 7_556 7_557
Ca1 Si1 Ce1 175.74(4) 7_556 7_557
O3 Si1 Ca1 112.74(8) . 7_557
O3 Si1 Ca1 64.39(8) 2_656 7_557
O2 Si1 Ca1 138.41(8) 2_656 7_557
O2 Si1 Ca1 45.08(8) . 7_557
Ce1 Si1 Ca1 87.872(18) 3_545 7_557
Ca1 Si1 Ca1 87.872(18) 3_545 7_557
Ce1 Si1 Ca1 175.74(4) 7_556 7_557
Ca1 Si1 Ca1 175.74(4) 7_556 7_557
Ce1 Si1 Ca1 0.000(19) 7_557 7_557
O3 Si1 Ca1 130.93(8) . 1_655
O3 Si1 Ca1 78.66(8) 2_656 1_655
O2 Si1 Ca1 36.10(8) 2_656 1_655
O2 Si1 Ca1 112.88(8) . 1_655
Ce1 Si1 Ca1 111.838(18) 3_545 1_655
Ca1 Si1 Ca1 111.838(18) 3_545 1_655
Ce1 Si1 Ca1 69.577(7) 7_556 1_655
Ca1 Si1 Ca1 69.577(7) 7_556 1_655
Ce1 Si1 Ca1 112.121(9) 7_557 1_655
Ca1 Si1 Ca1 112.121(9) 7_557 1_655
O3 Si1 Ca1 78.66(8) . .
O3 Si1 Ca1 130.93(8) 2_656 .
O2 Si1 Ca1 112.88(8) 2_656 .
O2 Si1 Ca1 36.10(8) . .
Ce1 Si1 Ca1 111.838(18) 3_545 .
Ca1 Si1 Ca1 111.838(18) 3_545 .
Ce1 Si1 Ca1 112.121(9) 7_556 .
Ca1 Si1 Ca1 112.121(9) 7_556 .
Ce1 Si1 Ca1 69.577(7) 7_557 .
Ca1 Si1 Ca1 69.577(7) 7_557 .
Ca1 Si1 Ca1 136.32(4) 1_655 .
V1 O1 V1 142.88(17) 2_655 1_556
V1 O1 Ca1 108.56(9) 2_655 3
V1 O1 Ca1 108.56(9) 1_556 3
V1 O1 Ce1 108.56(9) 2_655 3
V1 O1 Ce1 108.56(9) 1_556 3
Ca1 O1 Ce1 0.0 3 3
Si1 O2 V1 125.59(12) . 1_556
Si1 O2 Ca1 120.15(11) . .
V1 O2 Ca1 98.96(9) 1_556 .
Si1 O2 Ca1 108.16(10) . 7_557
V1 O2 Ca1 93.55(8) 1_556 7_557
Ca1 O2 Ca1 106.26(8) . 7_557
Si1 O2 Ce1 108.16(10) . 7_557
V1 O2 Ce1 93.55(8) 1_556 7_557
Ca1 O2 Ce1 106.26(8) . 7_557
Ca1 O2 Ce1 0.00(2) 7_557 7_557
Si1 O3 V1 140.86(13) . 4_545
Si1 O3 Ca1 96.09(10) . 3_545
V1 O3 Ca1 98.67(9) 4_545 3_545
Si1 O3 Ce1 96.09(10) . 3_545
V1 O3 Ce1 98.67(9) 4_545 3_545
Ca1 O3 Ce1 0.000(14) 3_545 3_545

loop_
_geom_bond_atom_site_label_1
_geom_bond_atom_site_label_2
_geom_bond_distance
_geom_bond_site_symmetry_2
Ca1 O1 2.336(3) 3_445
Ca1 O2 2.410(2) 2_556
Ca1 O2 2.410(2) .
Ca1 O3 2.437(2) 4_556
Ca1 O3 2.437(2) 3_455
Ca1 O2 2.592(2) 8_455
Ca1 O2 2.592(2) 7_557
Ca1 Si1 3.0776(12) 3_455
Ca1 V1 3.3931(3) 1_556
Ca1 V1 3.3931(3) 2
Ca1 V1 3.3973(5) 4_545
Ca1 V1 3.3973(5) 3_446
V1 O1 1.8329(9) 5_666
V1 O1 1.8329(9) 1_554
V1 O3 2.022(2) 8
V1 O3 2.022(2) 4
V1 O2 2.042(2) 5_666
V1 O2 2.042(2) 1_554
V1 Ce1 3.3931(3) 1_554
V1 Ca1 3.3931(3) 1_554
V1 Ca1 3.3931(3) 5_666
V1 Ce1 3.3931(3) 5_666
V1 Ca1 3.3973(5) 3_554
V1 Ce1 3.3973(5) 3_554
Si1 O3 1.638(2) .
Si1 O3 1.638(2) 2_656
Si1 O2 1.648(2) 2_656
Si1 O2 1.648(2) .
Si1 Ce1 3.0776(12) 3_545
Si1 Ca1 3.0776(12) 3_545
Si1 Ce1 3.47760(15) 7_556
Si1 Ca1 3.47760(15) 7_556
Si1 Ce1 3.47760(17) 7_557
Si1 Ca1 3.47760(17) 7_557
Si1 Ca1 3.5377(5) 1_655
O1 V1 1.8329(9) 2_655
O1 V1 1.8329(9) 1_556
O1 Ca1 2.336(3) 3
O1 Ce1 2.336(3) 3
O2 V1 2.042(2) 1_556
O2 Ca1 2.592(2) 7_557
O2 Ce1 2.592(2) 7_557
O3 V1 2.022(2) 4_545
O3 Ca1 2.437(2) 3_545
O3 Ce1 2.437(2) 3_545
